data_1575964
loop_
_publ_author_name
'Wang, Zetian'
'Li, Ting'
'Song, Yongjun'
'Zhuang, Dajun'
'Yang, Sen'
'He, Lei'

_publ_section_title
;
 Over 260-fold enhancement of reverse intersystem crossing by a host-guest
 exciplex for a multiple resonance emitter toward efficient narrowband
 electroluminescence.
;
_journal_issue 44
_journal_name_full 'Chemical science'
_journal_page_first 21068
_journal_page_last 21078
_journal_paper_doi 10.1039/d5sc05928c
_journal_volume 16
_journal_year 2025
_chemical_formula_moiety 'C18 H11 N Se'
_chemical_formula_sum 'C18 H11 N Se'
_chemical_formula_weight 320.24
_chemical_name_common IPSeZ
_chemical_name_systematic IPSeZ
_space_group_crystal_system orthorhombic
_space_group_IT_number 41
_space_group_name_Hall 'A 2 -2ab'
_space_group_name_H-M_alt 'A e a 2'
_atom_sites_solution_hydrogens geom
_atom_sites_solution_primary dual
_audit_creation_date 2025-01-17
_audit_creation_method
;
Olex2 1.3
(compiled 2020.11.12 svn.r5f609507 for OlexSys, GUI svn.r6408)
;
_audit_update_record
;
2025-03-31 deposited with the CCDC.	2025-10-06 downloaded from the CCDC.
;
_cell_angle_alpha 90
_cell_angle_beta 90
_cell_angle_gamma 90
_cell_formula_units_Z 8
_cell_length_a 16.3563(14)
_cell_length_b 20.6009(17)
_cell_length_c 7.9397(7)
_cell_measurement_reflns_used 9924
_cell_measurement_temperature 183.0
_cell_measurement_theta_max 60.23
_cell_measurement_theta_min 3.73
_cell_volume 2675.3(4)
_computing_cell_refinement 'SAINT V8.40B (?, 2016)'
_computing_data_reduction 'SAINT V8.40B (?, 2016)'
_computing_molecular_graphics 'Olex2 1.3 (Dolomanov et al., 2009)'
_computing_publication_material 'Olex2 1.3 (Dolomanov et al., 2009)'
_computing_structure_refinement 'SHELXL 2018/3 (Sheldrick, 2015)'
_computing_structure_solution 'SHELXT 2018/2 (Sheldrick, 2018)'
_diffrn_ambient_temperature 183.0
_diffrn_measured_fraction_theta_full 0.992
_diffrn_measured_fraction_theta_max 0.984
_diffrn_measurement_device_type 'Bruker APEX-II CCD'
_diffrn_measurement_method '\f and \w scans'
_diffrn_radiation_type GaK\a
_diffrn_radiation_wavelength 1.34139
_diffrn_reflns_av_R_equivalents 0.0469
_diffrn_reflns_av_unetI/netI 0.0398
_diffrn_reflns_Laue_measured_fraction_full 0.992
_diffrn_reflns_Laue_measured_fraction_max 0.984
_diffrn_reflns_limit_h_max 21
_diffrn_reflns_limit_h_min -20
_diffrn_reflns_limit_k_max 26
_diffrn_reflns_limit_k_min -26
_diffrn_reflns_limit_l_max 10
_diffrn_reflns_limit_l_min -9
_diffrn_reflns_number 13997
_diffrn_reflns_point_group_measured_fraction_full 0.956
_diffrn_reflns_point_group_measured_fraction_max 0.929
_diffrn_reflns_theta_full 53.594
_diffrn_reflns_theta_max 60.281
_diffrn_reflns_theta_min 3.733
_diffrn_source_current 3.57
_diffrn_source_power 0.2497215
_diffrn_source_voltage 69.95
_diffrn_standards_number 0
_exptl_absorpt_coefficient_mu 2.427
_exptl_absorpt_correction_T_max 0.7518
_exptl_absorpt_correction_T_min 0.5841
_exptl_absorpt_correction_type multi-scan
_exptl_absorpt_process_details
;
SADABS-2016/2 (Bruker,2016/2) was used for absorption correction.
wR2(int) was 0.1388 before and 0.0752 after correction.
The Ratio of minimum to maximum transmission is 0.7769.
The \l/2 correction factor is Not present.
;
_exptl_crystal_colour white
_exptl_crystal_colour_primary white
_exptl_crystal_density_diffrn 1.590
_exptl_crystal_description plate
_exptl_crystal_F_000 1280
_exptl_crystal_size_max 0.2
_exptl_crystal_size_mid 0.2
_exptl_crystal_size_min 0.01
_refine_diff_density_max 0.383
_refine_diff_density_min -0.395
_refine_diff_density_rms 0.069
_refine_ls_abs_structure_details
;
 Flack x determined using 1087 quotients [(I+)-(I-)]/[(I+)+(I-)]
 (Parsons, Flack and Wagner, Acta Cryst. B69 (2013) 249-259).
;
_refine_ls_abs_structure_Flack 0.044(13)
_refine_ls_extinction_coef 0.0047(5)
_refine_ls_extinction_expression Fc^*^=kFc[1+0.001xFc^2^\l^3^/sin(2\q)]^-1/4^
_refine_ls_extinction_method 'SHELXL-2018/3 (Sheldrick 2018)'
_refine_ls_goodness_of_fit_ref 1.068
_refine_ls_hydrogen_treatment constr
_refine_ls_matrix_type full
_refine_ls_number_parameters 182
_refine_ls_number_reflns 2838
_refine_ls_number_restraints 1
_refine_ls_restrained_S_all 1.068
_refine_ls_R_factor_all 0.0359
_refine_ls_R_factor_gt 0.0334
_refine_ls_shift/su_max 0.001
_refine_ls_shift/su_mean 0.000
_refine_ls_structure_factor_coef Fsqd
_refine_ls_weighting_details 'w=1/[\s^2^(Fo^2^)+(0.0512P)^2^+0.9259P] where P=(Fo^2^+2Fc^2^)/3'
_refine_ls_weighting_scheme calc
_refine_ls_wR_factor_gt 0.0905
_refine_ls_wR_factor_ref 0.0922
_reflns_Friedel_coverage 0.757
_reflns_Friedel_fraction_full 0.913
_reflns_Friedel_fraction_max 0.866
_reflns_number_gt 2658
_reflns_number_total 2838
_reflns_threshold_expression 'I > 2\s(I)'
_cod_data_source_file d5sc05928c2.cif
_cod_data_source_block wzt
_cod_depositor_comments 'Adding full bibliography for 1575962--1575965.cif.'
_cod_original_sg_symbol_Hall 'A 2 -2ac'
_cod_database_code 1575964
_shelx_shelxl_version_number 2018/3
_shelx_space_group_comment
;
The symmetry employed for this shelxl refinement is uniquely defined
by the following loop, which should always be used as a source of
symmetry information in preference to the above space-group names.
They are only intended as comments.
;
_shelx_estimated_absorpt_t_max 0.976
_shelx_estimated_absorpt_t_min 0.642
_olex2_refinement_description
;
1. Fixed Uiso
 At 1.2 times of:
  All C(H) groups
2.a Aromatic/amide H refined with riding coordinates:
 C003(H003), C007(H007), C008(H008), C00A(H00A), C00D(H00D), C00E(H00E),
 C00F(H00F), C00G(H00G), C00H(H00H), C00J(H00J), C00K(H00K)
;
_olex2_submission_special_instructions 'No special instructions were received'

loop_
_space_group_symop_operation_xyz
'x, y, z'
'-x, -y, z'
'x+1/2, -y+1/2, z'
'-x+1/2, y+1/2, z'
'x, y+1/2, z+1/2'
'-x, -y+1/2, z+1/2'
'x+1/2, -y+1, z+1/2'
'-x+1/2, y+1, z+1/2'

loop_
_atom_site_label
_atom_site_type_symbol
_atom_site_fract_x
_atom_site_fract_y
_atom_site_fract_z
_atom_site_U_iso_or_equiv
_atom_site_adp_type
_atom_site_occupancy
_atom_site_site_symmetry_order
_atom_site_calc_flag
_atom_site_refinement_flags_posn
_atom_site_refinement_flags_adp
_atom_site_refinement_flags_occupancy
_atom_site_disorder_assembly
_atom_site_disorder_group
Se01 Se 0.60160(3) 0.55738(2) 0.65529(10) 0.0638(2) Uani 1 1 d . . . . .
N002 N 0.66735(17) 0.69722(13) 0.5460(4) 0.0453(6) Uani 1 1 d . . . . .
C003 C 0.8121(2) 0.66773(18) 0.5556(5) 0.0542(8) Uani 1 1 d . . . . .
H003 H 0.826278 0.709323 0.512953 0.065 Uiso 1 1 calc R U . . .
C004 C 0.6060(2) 0.78516(19) 0.4228(5) 0.0491(8) Uani 1 1 d . . . . .
C005 C 0.5518(2) 0.61883(17) 0.5093(4) 0.0517(8) Uani 1 1 d . . . . .
C006 C 0.7306(2) 0.65169(15) 0.5795(4) 0.0451(7) Uani 1 1 d . . . . .
C007 C 0.7272(3) 0.87205(18) 0.5109(6) 0.0608(10) Uani 1 1 d . . . . .
H007 H 0.768595 0.902493 0.539408 0.073 Uiso 1 1 calc R U . . .
C008 C 0.5974(2) 0.8504(2) 0.3802(6) 0.0592(10) Uani 1 1 d . . . . .
H008 H 0.550220 0.865014 0.321554 0.071 Uiso 1 1 calc R U . . .
C009 C 0.5516(2) 0.73013(18) 0.4072(4) 0.0486(7) Uani 1 1 d . . . . .
C00A C 0.4738(2) 0.7220(2) 0.3411(5) 0.0591(9) Uani 1 1 d . . . . .
H00A H 0.446345 0.756929 0.287336 0.071 Uiso 1 1 calc R U . . .
C00B C 0.5906(2) 0.67811(17) 0.4866(5) 0.0450(7) Uani 1 1 d . . . . .
C00C C 0.6760(2) 0.76409(16) 0.5087(4) 0.0460(7) Uani 1 1 d . . . . .
C00D C 0.6583(3) 0.89336(19) 0.4245(6) 0.0653(10) Uani 1 1 d . . . . .
H00D H 0.653115 0.937940 0.395737 0.078 Uiso 1 1 calc R U . . .
C00E C 0.4758(3) 0.6105(2) 0.4393(6) 0.0624(9) Uani 1 1 d . . . . .
H00E H 0.449341 0.569529 0.448180 0.075 Uiso 1 1 calc R U . . .
C00F C 0.8734(2) 0.6232(2) 0.5939(6) 0.0632(10) Uani 1 1 d . . . . .
H00F H 0.929132 0.634921 0.580044 0.076 Uiso 1 1 calc R U . . .
C00G C 0.7371(2) 0.80773(15) 0.5563(6) 0.0528(8) Uani 1 1 d . . . . .
H00G H 0.783795 0.793743 0.617627 0.063 Uiso 1 1 calc R U . . .
C00H C 0.4368(3) 0.6613(2) 0.3552(6) 0.0663(11) Uani 1 1 d . . . . .
H00H H 0.384337 0.654497 0.307030 0.080 Uiso 1 1 calc R U . . .
C00I C 0.7111(2) 0.58878(15) 0.6320(5) 0.0511(8) Uani 1 1 d . . . . .
C00J C 0.8537(3) 0.56249(18) 0.6512(9) 0.0698(11) Uani 1 1 d . . . . .
H00J H 0.895716 0.532602 0.679786 0.084 Uiso 1 1 calc R U . . .
C00K C 0.7731(3) 0.54491(17) 0.6675(7) 0.0644(10) Uani 1 1 d . . . . .
H00K H 0.759596 0.502238 0.703354 0.077 Uiso 1 1 calc R U . . .

loop_
_atom_site_aniso_label
_atom_site_aniso_U_11
_atom_site_aniso_U_22
_atom_site_aniso_U_33
_atom_site_aniso_U_23
_atom_site_aniso_U_13
_atom_site_aniso_U_12
Se01 0.0720(3) 0.0558(3) 0.0636(3) 0.0107(2) -0.0064(2) -0.01105(15)
N002 0.0459(14) 0.0450(13) 0.0449(15) 0.0000(11) -0.0062(12) -0.0010(10)
C003 0.0530(19) 0.0580(18) 0.052(2) -0.0084(16) -0.0044(16) 0.0044(14)
C004 0.0522(19) 0.0557(18) 0.0395(18) 0.0004(15) 0.0057(14) 0.0053(13)
C005 0.0591(19) 0.0561(17) 0.0401(18) -0.0012(14) 0.0006(16) -0.0058(14)
C006 0.0507(17) 0.0467(14) 0.0378(15) -0.0038(12) -0.0041(13) 0.0032(12)
C007 0.068(2) 0.0497(17) 0.065(3) -0.0033(17) 0.010(2) -0.0056(15)
C008 0.063(2) 0.063(2) 0.051(2) 0.0103(18) 0.0036(16) 0.0124(17)
C009 0.0498(18) 0.0611(18) 0.0350(17) -0.0003(13) -0.0001(15) 0.0019(13)
C00A 0.0507(19) 0.081(2) 0.0458(19) 0.0035(17) -0.0059(16) 0.0085(18)
C00B 0.0442(15) 0.0536(17) 0.0372(16) -0.0030(14) -0.0016(13) -0.0011(12)
C00C 0.0500(16) 0.0476(15) 0.0404(16) -0.0006(12) 0.0033(14) 0.0010(13)
C00D 0.081(3) 0.0512(17) 0.064(2) 0.0092(17) 0.014(2) 0.0078(17)
C00E 0.057(2) 0.077(2) 0.053(2) -0.0019(19) 0.0009(17) -0.0174(18)
C00F 0.0524(19) 0.073(2) 0.065(2) -0.0167(18) -0.0100(18) 0.0112(17)
C00G 0.0518(19) 0.0512(17) 0.055(2) -0.0039(15) -0.0012(16) -0.0021(14)
C00H 0.048(2) 0.091(3) 0.060(3) 0.001(2) -0.0051(18) -0.009(2)
C00I 0.0607(19) 0.0487(14) 0.0441(19) -0.0066(14) -0.0070(16) 0.0011(13)
C00J 0.071(2) 0.067(2) 0.071(2) -0.011(2) -0.017(3) 0.0224(17)
C00K 0.083(3) 0.0496(14) 0.061(2) -0.004(2) -0.015(3) 0.0109(15)

loop_
_atom_type_symbol
_atom_type_description
_atom_type_scat_dispersion_real
_atom_type_scat_dispersion_imag
_atom_type_scat_source
C C 0.0137 0.0067 'International Tables Vol C Tables 4.2.6.8 and 6.1.1.4'
H H 0.0000 0.0000 'International Tables Vol C Tables 4.2.6.8 and 6.1.1.4'
N N 0.0241 0.0134 'International Tables Vol C Tables 4.2.6.8 and 6.1.1.4'
Se Se -1.0833 0.8881 'International Tables Vol C Tables 4.2.6.8 and 6.1.1.4'

loop_
_geom_angle_atom_site_label_1
_geom_angle_atom_site_label_2
_geom_angle_atom_site_label_3
_geom_angle
_geom_angle_site_symmetry_1
_geom_angle_site_symmetry_3
_geom_angle_publ_flag
C005 Se01 C00I 96.73(15) . . ?
C00B N002 C006 122.1(3) . . ?
C00B N002 C00C 107.1(3) . . ?
C00C N002 C006 127.4(3) . . ?
C006 C003 H003 119.8 . . ?
C006 C003 C00F 120.3(4) . . ?
C00F C003 H003 119.8 . . ?
C008 C004 C009 132.3(3) . . ?
C008 C004 C00C 120.0(4) . . ?
C00C C004 C009 107.6(3) . . ?
C00B C005 Se01 118.0(3) . . ?
C00E C005 Se01 123.5(3) . . ?
C00E C005 C00B 118.2(3) . . ?
C003 C006 N002 121.1(3) . . ?
C003 C006 C00I 118.7(3) . . ?
C00I C006 N002 120.1(3) . . ?
C00D C007 H007 119.1 . . ?
C00G C007 H007 119.1 . . ?
C00G C007 C00D 121.7(4) . . ?
C004 C008 H008 120.5 . . ?
C00D C008 C004 119.0(4) . . ?
C00D C008 H008 120.5 . . ?
C00A C009 C004 133.8(4) . . ?
C00A C009 C00B 119.8(3) . . ?
C00B C009 C004 106.3(3) . . ?
C009 C00A H00A 120.8 . . ?
C009 C00A C00H 118.5(4) . . ?
C00H C00A H00A 120.8 . . ?
N002 C00B C009 110.3(3) . . ?
C005 C00B N002 127.9(3) . . ?
C005 C00B C009 121.6(3) . . ?
C004 C00C N002 108.7(3) . . ?
C00G C00C N002 129.9(3) . . ?
C00G C00C C004 121.1(3) . . ?
C007 C00D H00D 119.7 . . ?
C008 C00D C007 120.6(4) . . ?
C008 C00D H00D 119.7 . . ?
C005 C00E H00E 119.6 . . ?
C005 C00E C00H 120.8(4) . . ?
C00H C00E H00E 119.6 . . ?
C003 C00F H00F 119.8 . . ?
C00J C00F C003 120.4(4) . . ?
C00J C00F H00F 119.8 . . ?
C007 C00G C00C 117.5(4) . . ?
C007 C00G H00G 121.2 . . ?
C00C C00G H00G 121.2 . . ?
C00A C00H C00E 120.9(4) . . ?
C00A C00H H00H 119.6 . . ?
C00E C00H H00H 119.6 . . ?
C006 C00I Se01 123.8(3) . . ?
C00K C00I Se01 116.4(3) . . ?
C00K C00I C006 119.9(3) . . ?
C00F C00J H00J 120.1 . . ?
C00F C00J C00K 119.8(3) . . ?
C00K C00J H00J 120.1 . . ?
C00I C00K H00K 119.6 . . ?
C00J C00K C00I 120.7(4) . . ?
C00J C00K H00K 119.6 . . ?

loop_
_geom_bond_atom_site_label_1
_geom_bond_atom_site_label_2
_geom_bond_distance
_geom_bond_site_symmetry_2
_geom_bond_publ_flag
Se01 C005 1.900(4) . ?
Se01 C00I 1.914(4) . ?
N002 C006 1.422(4) . ?
N002 C00B 1.398(4) . ?
N002 C00C 1.416(4) . ?
C003 H003 0.9500 . ?
C003 C006 1.387(5) . ?
C003 C00F 1.392(5) . ?
C004 C008 1.392(6) . ?
C004 C009 1.447(5) . ?
C004 C00C 1.402(5) . ?
C005 C00B 1.388(5) . ?
C005 C00E 1.373(5) . ?
C006 C00I 1.398(5) . ?
C007 H007 0.9500 . ?
C007 C00D 1.391(7) . ?
C007 C00G 1.383(5) . ?
C008 H008 0.9500 . ?
C008 C00D 1.379(6) . ?
C009 C00A 1.387(5) . ?
C009 C00B 1.398(5) . ?
C00A H00A 0.9500 . ?
C00A C00H 1.392(6) . ?
C00C C00G 1.396(5) . ?
C00D H00D 0.9500 . ?
C00E H00E 0.9500 . ?
C00E C00H 1.397(7) . ?
C00F H00F 0.9500 . ?
C00F C00J 1.369(7) . ?
C00G H00G 0.9500 . ?
C00H H00H 0.9500 . ?
C00I C00K 1.387(5) . ?
C00J H00J 0.9500 . ?
C00J C00K 1.374(7) . ?
C00K H00K 0.9500 . ?

loop_
_geom_torsion_atom_site_label_1
_geom_torsion_atom_site_label_2
_geom_torsion_atom_site_label_3
_geom_torsion_atom_site_label_4
_geom_torsion
_geom_torsion_site_symmetry_1
_geom_torsion_site_symmetry_2
_geom_torsion_site_symmetry_3
_geom_torsion_site_symmetry_4
_geom_torsion_publ_flag
Se01 C005 C00B N002 6.5(5) . . . . ?
Se01 C005 C00B C009 -168.1(3) . . . . ?
Se01 C005 C00E C00H 169.7(3) . . . . ?
Se01 C00I C00K C00J 178.7(4) . . . . ?
N002 C006 C00I Se01 2.4(5) . . . . ?
N002 C006 C00I C00K -178.8(4) . . . . ?
N002 C00C C00G C007 -175.6(4) . . . . ?
C003 C006 C00I Se01 -175.5(3) . . . . ?
C003 C006 C00I C00K 3.4(6) . . . . ?
C003 C00F C00J C00K 1.5(8) . . . . ?
C004 C008 C00D C007 -0.2(7) . . . . ?
C004 C009 C00A C00H -176.6(4) . . . . ?
C004 C009 C00B N002 -1.8(4) . . . . ?
C004 C009 C00B C005 173.7(3) . . . . ?
C004 C00C C00G C007 -2.0(6) . . . . ?
C005 C00E C00H C00A -0.4(7) . . . . ?
C006 N002 C00B C005 26.5(6) . . . . ?
C006 N002 C00B C009 -158.3(3) . . . . ?
C006 N002 C00C C004 157.5(3) . . . . ?
C006 N002 C00C C00G -28.3(6) . . . . ?
C006 C003 C00F C00J 1.7(7) . . . . ?
C006 C00I C00K C00J -0.2(7) . . . . ?
C008 C004 C009 C00A 2.3(7) . . . . ?
C008 C004 C009 C00B -174.3(4) . . . . ?
C008 C004 C00C N002 176.3(3) . . . . ?
C008 C004 C00C C00G 1.5(6) . . . . ?
C009 C004 C008 C00D 174.2(4) . . . . ?
C009 C004 C00C N002 0.5(4) . . . . ?
C009 C004 C00C C00G -174.3(3) . . . . ?
C009 C00A C00H C00E 2.3(7) . . . . ?
C00A C009 C00B N002 -179.0(3) . . . . ?
C00A C009 C00B C005 -3.5(5) . . . . ?
C00B N002 C006 C003 147.2(3) . . . . ?
C00B N002 C006 C00I -30.5(5) . . . . ?
C00B N002 C00C C004 -1.6(4) . . . . ?
C00B N002 C00C C00G 172.6(4) . . . . ?
C00B C005 C00E C00H -3.3(6) . . . . ?
C00B C009 C00A C00H -0.4(6) . . . . ?
C00C N002 C006 C003 -9.1(5) . . . . ?
C00C N002 C006 C00I 173.2(3) . . . . ?
C00C N002 C00B C005 -173.0(4) . . . . ?
C00C N002 C00B C009 2.2(4) . . . . ?
C00C C004 C008 C00D -0.3(6) . . . . ?
C00C C004 C009 C00A 177.4(4) . . . . ?
C00C C004 C009 C00B 0.8(4) . . . . ?
C00D C007 C00G C00C 1.5(6) . . . . ?
C00E C005 C00B N002 180.0(4) . . . . ?
C00E C005 C00B C009 5.3(6) . . . . ?
C00F C003 C006 N002 178.1(3) . . . . ?
C00F C003 C006 C00I -4.1(6) . . . . ?
C00F C00J C00K C00I -2.3(9) . . . . ?
C00G C007 C00D C008 -0.4(7) . . . . ?
C00I Se01 C005 C00B -25.2(3) . . . . ?
C00I Se01 C005 C00E 161.7(4) . . . . ?
